data_1552899
loop_
_publ_author_name
'Asgari, Mehrdad'
'Jawahery, Sudi'
'Bloch, Eric D.'
'Hudson, Matthew R.'
'Flacau, Roxana'
'Vlaisavljevich, Bess'
'Long, Jeffrey R.'
'Brown, Craig M.'
'Queen, Wendy L.'

_publ_section_title
;
 An experimental and computational study of CO<sub>2</sub> adsorption in
 the sodalite-type M-BTT (M = Cr, Mn, Fe, Cu) metal-organic frameworks
 featuring open metal sites.
;
_journal_issue 20
_journal_name_full 'Chemical science'
_journal_page_first 4579
_journal_page_last 4588
_journal_paper_doi 10.1039/c8sc00971f
_journal_volume 9
_journal_year 2018
_chemical_formula_sum 'C28.51 Cl Fe5.24 N32 O4.74'
_chemical_formula_weight 1194.78
_space_group_IT_number 221
_space_group_name_Hall '-P 4 2 3'
_space_group_name_H-M_alt 'P m -3 m'
_symmetry_cell_setting cubic
_symmetry_space_group_name_Hall '-P 4 2 3'
_symmetry_space_group_name_H-M 'P m -3 m'
_audit_creation_date 2016-03-08T12:39
_audit_creation_method 'from EXP file using GSAS2CIF'
_audit_update_record
;
2017-10-25 deposited with the CCDC.
2018-04-23 downloaded from the CCDC.
;
_cell_angle_alpha 90.0
_cell_angle_beta 90.0
_cell_angle_gamma 90.0
_cell_formula_units_Z 3
_cell_length_a 18.80041(11)
_cell_length_b 18.80041
_cell_length_c 18.80041
_cell_measurement_temperature 100
_cell_volume 6645.11(4)
_computing_structure_refinement GSAS
_diffrn_ambient_temperature 100
_diffrn_measurement_device_type 17-BM
_diffrn_radiation_polarisn_ratio 0.95
_diffrn_radiation_probe x-ray
_diffrn_radiation_wavelength 0.61072
_exptl_absorpt_correction_T_max 1.00000
_exptl_absorpt_correction_T_min 1.00000
_exptl_absorpt_process_details
;   GSAS Absorption/surface roughness correction: function number 0
 No correction is applied.
;
_pd_block_id 2016-03-08T12:39|FINAL|blah|17BM
_pd_calc_method 'Rietveld Refinement'
_pd_instr_location ' ?'
_pd_meas_2theta_range_inc 0.0072
_pd_meas_2theta_range_max 35.9964
_pd_meas_2theta_range_min 0.0108
_pd_meas_number_of_points 4999
_pd_phase_name 'from Z:/Users/wendyqueen/Desktop/research/Gas Storage Research/Jef'
_pd_proc_2theta_range_inc 0.0072
_pd_proc_2theta_range_max 35.99413
_pd_proc_2theta_range_min 0.00853
_pd_proc_info_datetime 2016-03-08T12:39:00
_pd_proc_info_excluded_regions ' ?'
_pd_proc_ls_background_function
;   GSAS Background function number 1 with 32 terms.
 Shifted Chebyshev function of 1st kind
      1:    7968.44     2:   -6915.90     3:    2832.16     4:   -787.614    
      5:   -192.508     6:   -155.474     7:    660.745     8:   -540.162    
      9:    127.716    10:    214.669    11:   -460.023    12:    208.526    
     13:   -16.7118    14:   -108.416    15:    80.7819    16:   -47.9302    
     17:   -9.22506    18:   -37.5550    19:    76.0069    20:   -132.787    
     21:    124.008    22:   -91.7071    23:    31.9891    24:    20.5344    
     25:   -28.0893    26:    42.7098    27:   -16.2578    28:    33.1962    
     29:   -75.9283    30:    78.3085    31:   -43.1458    32:    19.0254    
;
_pd_proc_ls_peak_cutoff 0.00100
_pd_proc_ls_profile_function
;
 CW Profile function number 3 with  19 terms
 Pseudovoigt profile coefficients as parameterized in
 P. Thompson, D.E. Cox & J.B. Hastings (1987). J. Appl. Cryst.,20,79-83.
 Asymmetry correction of L.W. Finger, D.E. Cox & A. P. Jephcoat (1994).
 J. Appl. Cryst.,27,892-900.
 #1(GU)   =  207.010 #2(GV)   =  -17.288 #3(GW)   =    3.999
 #4(GP)   =    0.897 #5(LX)   =    0.161 #6(LY)   =   22.980
 #7(S/L)  =   0.0005 #8(H/L)  =   0.0005
 #9(trns) =     0.00 #10(shft)=   0.0000
 #11(stec)=     0.00 #12(ptec)=     0.00 #13(sfec)=     0.00
 #14(L11) =    0.000 #15(L22) =    0.000 #16(L33) =    0.000
 #17(L12) =    0.000 #18(L13) =    0.000 #19(L23) =    0.000
 Peak tails are ignored  where the intensity is below 0.0010 times the peak
   Aniso. broadening axis   0.0   0.0   1.0
;
_pd_proc_ls_prof_R_factor 0.0213
_pd_proc_ls_prof_wR_expected 0.0091
_pd_proc_ls_prof_wR_factor 0.0289
_pd_proc_number_of_points 4999
_pd_spec_mounting ' ?'
_refine_ls_goodness_of_fit_all 3.20
_refine_ls_matrix_type full
_refine_ls_number_parameters 30
_refine_ls_number_restraints 6
_refine_ls_R_Fsqd_factor 0.05319
_refine_ls_shift/su_max 0.04
_refine_ls_shift/su_mean 0.01
_reflns_d_resolution_high 1.002
_reflns_d_resolution_low 18.800
_reflns_limit_h_max 19
_reflns_limit_h_min 1
_reflns_limit_k_max 13
_reflns_limit_k_min 0
_reflns_limit_l_max 11
_reflns_limit_l_min 0
_reflns_number_total 755
_cod_data_source_file c8sc00971f3.cif
_cod_data_source_block FINAL_publ_CCDC1
_cod_depositor_comments
;
The following automatic conversions were performed:

'_geom_bond_publ_flag' value 'N' changed to 'n' according to
/home/data/users/saulius/crontab/automatic-downloads/current/RSC/lib/dictionaries/cif_core.dic
dictionary named 'cif_core.dic' version 2.4.2 from 2011-04-26 (42
times).

'_geom_angle_publ_flag' value 'N' changed to 'n' according to
/home/data/users/saulius/crontab/automatic-downloads/current/RSC/lib/dictionaries/cif_core.dic
dictionary named 'cif_core.dic' version 2.4.2 from 2011-04-26 (30
times).

Automatic conversion script
Id: cif_fix_values 5376 2017-05-30 11:51:03Z andrius 
;
_cod_original_cell_volume 6645.10(11)
_cod_database_code 1552899
_gsas_exptl_extinct_corr_t_min 1.00000
_gsas_exptl_extinct_corr_t_max 1.00000

loop_
_symmetry_equiv_pos_site_id
_symmetry_equiv_pos_as_xyz
1 +x,+y,+z
2 +z,+x,+y
3 +y,+z,+x
4 +x,+y,-z
5 -z,+x,+y
6 +y,-z,+x
7 -z,+x,-y
8 -y,-z,+x
9 +y,-z,-x
10 -x,+y,-z
11 -z,-x,+y
12 +x,-y,-z
13 +y,+x,+z
14 +z,+y,+x
15 +x,+z,+y
16 +y,+x,-z
17 -z,+y,+x
18 +x,-z,+y
19 -z,+y,-x
20 -x,-z,+y
21 +x,-z,-y
22 -y,+x,-z
23 -z,-y,+x
24 +y,-x,-z
-1 -x,-y,-z
-2 -z,-x,-y
-3 -y,-z,-x
-4 -x,-y,+z
-5 +z,-x,-y
-6 -y,+z,-x
-7 +z,-x,+y
-8 +y,+z,-x
-9 -y,+z,+x
-10 +x,-y,+z
-11 +z,+x,-y
-12 -x,+y,+z
-13 -y,-x,-z
-14 -z,-y,-x
-15 -x,-z,-y
-16 -y,-x,+z
-17 +z,-y,-x
-18 -x,+z,-y
-19 +z,-y,+x
-20 +x,+z,-y
-21 -x,+z,+y
-22 +y,-x,+z
-23 +z,+y,-x
-24 -y,+x,+z

loop_
_atom_site_type_symbol
_atom_site_label
_atom_site_fract_x
_atom_site_fract_y
_atom_site_fract_z
_atom_site_occupancy
_atom_site_thermal_displace_type
_atom_site_U_iso_or_equiv
_atom_site_symmetry_multiplicity
Fe Fe1 0.13601(10) 0.5 0.0 1.0 Uiso 0.0183(4) 12
C C1 0.1498(4) 0.3341(5) -0.1498(4) 1.0 Uiso 0.0477(23) 24
C C2 0.1810(4) 0.2701(4) -0.1810(4) 1.0 Uiso 0.0477(23) 24
C C3 0.23970(34) 0.23970(34) -0.1468(4) 1.0 Uiso 0.0477(23) 24
Cl Cl1 0.0 0.5 0.0 1.0 Uiso 0.0153(23) 3
N N1 0.12935(14) 0.42012(20) -0.07952(16) 1.0 Uiso 0.0191(11) 48
N N2 0.17459(24) 0.36607(23) -0.09201(23) 1.0 Uiso 0.0191(11) 48
Fe Fe3 0.2447(24) 0.0 0.0 0.1137(23) Uiso 0.28059 6
O Os 0.2578(5) 0.5 0.0 1.0 Uiso 0.09725 12
C Cs 0.3180(6) 0.5 0.0491(7) 0.5 Uiso 0.09725 24
O Os2 0.3698(30) 0.3698(30) 0.0 0.1272(13) Uiso 0.12388 12
C Cs2 0.4194(22) 0.4194(22) -0.031(8) 0.0636(7) Uiso 0.12388 24
O Os3 -0.086(5) 0.0 0.0 0.1137(23) Uiso 0.28059 6
Fe Fe2 0.2523(8) 0.3619(7) 0.0 0.1272(13) Uiso 0.12388 24

loop_
_atom_type_symbol
_atom_type_number_in_cell
_atom_type_scat_dispersion_real
_atom_type_scat_dispersion_imag
_atom_type_scat_Cromer_Mann_a1
_atom_type_scat_Cromer_Mann_a2
_atom_type_scat_Cromer_Mann_a3
_atom_type_scat_Cromer_Mann_a4
_atom_type_scat_Cromer_Mann_b1
_atom_type_scat_Cromer_Mann_b2
_atom_type_scat_Cromer_Mann_b3
_atom_type_scat_Cromer_Mann_b4
_atom_type_scat_Cromer_Mann_c
_atom_type_scat_source
Fe 15.735 0.000 0.000 11.7695 4.76110 7.35730 0.30720 3.52220 15.3535 2.30450 76.8805 1.03690 International_Tables_Vol_C
C 85.526 0.000 0.000 2.31000 20.8439 1.02000 10.2075 1.58860 0.56870 0.86500 51.6512 0.21560 International_Tables_Vol_C
Cl 3.0 0.000 0.000 11.4604 0.01040 7.19640 1.16620 6.25560 18.5194 1.64550 47.7784 -9.5574 International_Tables_Vol_C
N 96.0 0.000 0.000 12.2126 0.00570 3.13220 9.89330 2.01250 28.9975 1.16630 0.58260 -11.529 International_Tables_Vol_C
H 0.0 0.000 0.000 0.49300 10.5109 0.32291 26.1257 0.14019 3.14236 0.04081 57.7997 0.00304 International_Tables_Vol_C
O 14.208 0.000 0.000 3.04850 13.2771 2.28680 5.70110 1.54630 0.32390 0.86700 32.9089 0.25080 International_Tables_Vol_C

loop_
_geom_angle_atom_site_label_1
_geom_angle_atom_site_label_2
_geom_angle_atom_site_label_3
_geom_angle
_geom_angle_site_symmetry_1
_geom_angle_site_symmetry_3
_geom_angle_publ_flag
Cl1 Fe1 N1 86.62(10) 1_555 1_555 n
Cl1 Fe1 N1 86.62(10) 1_555 4_555 n
Cl1 Fe1 N1 86.62(10) 1_555 12_565 n
Cl1 Fe1 N1 86.62(10) 1_555 -10_565 n
N1 Fe1 N1 89.54(22) 1_555 4_555 n
N1 Fe1 N1 173.24(21) 1_555 12_565 n
N1 Fe1 N1 90.06(21) 1_555 -10_565 n
N1 Fe1 N1 90.06(21) 4_555 12_565 n
N1 Fe1 N1 173.24(21) 4_555 -10_565 n
N1 Fe1 N1 89.54(22) 12_565 -10_565 n
C2 C1 N2 124.1(4) 1_555 1_555 n
C2 C1 N2 124.1(4) 1_555 19_555 n
N2 C1 N2 111.7(8) 1_555 19_555 n
C1 C2 C3 117.93(26) 1_555 1_555 n
C1 C2 C3 117.93(26) 1_555 7_555 n
C3 C2 C3 123.9(5) 1_555 7_555 n
C2 C3 C2 115.7(5) 1_555 9_555 n
Fe1 Cl1 Fe1 180.0 1_555 10_555 n
Fe1 Cl1 Fe1 90.0 1_555 14_555 n
Fe1 Cl1 Fe1 90.0 1_555 19_555 n
Fe1 Cl1 Fe1 90.0 10_555 14_555 n
Fe1 Cl1 Fe1 90.0 10_555 19_555 n
Fe1 Cl1 Fe1 180.0 14_555 19_555 n
Fe1 N1 N1 122.66(8) 1_555 19_555 n
Fe1 N1 N2 128.30(23) 1_555 1_555 n
N1 N1 N2 108.88(21) 19_555 1_555 n
C1 N2 N1 105.3(5) 1_555 1_555 n
Cs Os Cs 78.4(13) 1_555 4_555 n
Cs2 Os2 Cs2 47(14) 1_555 4_555 n
Os2 Cs2 Cs2 66(7) 1_555 4_555 n

loop_
_geom_bond_atom_site_label_1
_geom_bond_atom_site_label_2
_geom_bond_distance
_geom_bond_site_symmetry_2
_geom_bond_publ_flag
Fe1 Cl1 2.5570(18) 1_555 n
Fe1 N1 2.1228(29) 1_555 n
Fe1 N1 2.1228(29) 4_555 n
Fe1 N1 2.1228(29) 12_565 n
Fe1 N1 2.1228(29) -10_565 n
Fe1 Os 2.290(9) 1_555 n
C1 C2 1.461(7) 1_555 n
C1 N1 2.124(7) 1_555 n
C1 N1 2.124(7) 19_555 n
C1 N2 1.326(4) 1_555 n
C1 N2 1.326(4) 19_555 n
C2 C1 1.461(7) 1_555 n
C2 C3 1.4000(30) 1_555 n
C2 C3 1.4000(30) 7_555 n
C3 C2 1.4000(30) 1_555 n
C3 C2 1.4000(30) 9_555 n
Cl1 Fe1 2.5570(18) 1_555 n
Cl1 Fe1 2.5570(18) 10_555 n
Cl1 Fe1 2.5570(18) 14_555 n
Cl1 Fe1 2.5570(18) 19_555 n
N1 Fe1 2.1228(29) 1_555 n
N1 C1 2.124(7) 1_555 n
N1 N1 1.325(4) 19_555 n
N1 N2 1.346(5) 1_555 n
N2 C1 1.326(4) 1_555 n
N2 N1 1.346(5) 1_555 n
N2 Fe2 2.266(10) 1_555 n
Os Fe1 2.290(9) 1_555 n
Os Cs 1.461(9) 1_555 n
Os Cs 1.461(9) 4_555 n
Cs Os 1.461(9) 1_555 n
Cs Cs 1.846(28) 4_555 n
Os2 Cs2 1.439(10) 1_555 n
Os2 Cs2 1.439(10) 4_555 n
Os2 Fe2 2.21(6) 1_555 n
Os2 Fe2 2.21(6) 13_555 n
Cs2 Os2 1.439(10) 1_555 n
Cs2 Cs2 1.15(32) 4_555 n
Fe2 N2 2.266(10) 1_555 n
Fe2 N2 2.266(10) 4_555 n
Fe2 Os2 2.21(6) 1_555 n
Fe2 Fe2 2.915(33) 13_555 n

loop_
_gsas_i100_meas
100.00
91.22
87.56
3.61
0.03
2.63
10.08
5.93
10.95
3.73
2.31
3.36
0.06
1.15
0.76
0.00
6.31
3.85
3.52
2.68
0.12
0.92
0.40
1.76
0.01
0.00
0.08
0.08
0.11
3.85
0.08
0.65
0.09
2.87
1.21
0.19
0.80
2.66
0.27
0.46
1.33
0.16
0.44
0.25
0.53
0.01
1.27
0.01
0.00
1.59
0.02
0.07
0.33
0.11
2.84
0.19
0.11
3.00
0.31
0.67
1.31
0.02
1.48
0.58
0.58
0.23
0.14
0.12
0.30
1.70
0.15
0.20
1.41
1.29
0.28
0.87
0.01
0.12
1.37
0.00
0.36
0.44
0.37
0.97
0.01
0.01
1.11
0.00
0.23
0.05
0.03
0.13
0.62
1.36
0.08
1.48
0.01
1.04
1.76
0.05
0.10
0.15
0.14
0.00
1.17
0.42
0.28
0.01
0.71
0.02
0.34
0.01
0.47
0.22
0.01
0.07
0.55
0.00
0.10
0.06
0.01
0.13
0.04
0.07
0.39
0.20
1.02
0.21
0.00
0.03
0.37
0.17
0.10
0.33
0.25
0.01
1.02
0.25
0.78
0.02
0.05
1.00
0.01
0.41
0.27
0.15
0.00
0.03
0.32
0.11
0.23
0.59
0.18
0.40
0.29
0.13
0.15
0.06
0.11
0.01
0.27
0.00
0.00
0.09
0.01
0.32
0.12
0.12
0.23
0.21
0.03
0.01
0.00
0.23
0.11
0.10
0.00
0.34
0.01
0.93
0.01
0.01
0.02
0.16
0.14
0.62
0.00
0.06
0.05
0.25
0.00
0.02
0.01
0.37
0.28
0.01
0.12
0.08
0.22
0.07
0.06
0.52
0.33
0.13
0.39
0.01
0.01
0.00
0.04
0.00
0.52
0.09
0.02
0.22
0.04
0.84
0.10
0.06
0.31
0.01
0.04
0.04
0.01
0.40
0.42
0.04
0.01
0.11
0.00
0.09
0.03
0.17
0.00
0.07
0.57
0.00
0.12
0.01
0.06
0.07
0.04
0.00
0.07
0.04
0.01
0.07
0.03
0.31
0.00
0.00
0.19
0.32
0.34
0.32
0.00
0.04
0.03
0.01
0.05
0.10
0.17
0.20
0.85
0.02
0.03
0.03
0.01
0.14
0.13
0.00
0.01
0.33
0.05
0.00
0.02
0.09
0.08
0.00
0.05
0.01
0.00
0.15
0.10
0.22
0.40
0.00
0.03
0.45
0.00
0.18
0.11
0.00
0.07
0.07
0.01
0.01
0.07
0.16
0.00
0.07
0.04
0.00
0.02
0.51
0.00
0.17
0.02
0.09
0.02
0.00
0.09
0.00
0.04
0.00
0.04
0.00
0.00
0.03
0.07
0.04
0.15
0.19
0.01
0.02
0.02
0.00
0.00
0.01
0.05
0.31
0.25
0.09
0.04
0.01
0.02
0.04
0.20
0.05
0.01
0.01
0.17
0.00
0.02
0.06
0.10
0.00
0.01
0.03
0.01
0.06
0.22
0.00
0.07
0.00
0.10
0.04
0.01
0.18
0.02
0.08
0.01
0.08
0.01
0.05
0.02
0.03
0.00
0.00
0.10
0.02
0.38
0.02
0.13
0.01
0.10
0.12
0.00
0.03
0.00
0.15
0.11
0.09
0.03
0.02
0.07
0.00
0.02
0.00
0.11
0.00
0.09
0.01
0.02
0.08
0.11
0.62
0.00
0.00
0.01
0.00
0.05
0.00
0.00
0.00
0.01
0.06
0.01
0.00
0.01
0.00
0.13
0.01
0.09
0.08
0.01
0.02
0.29
0.07
0.01
0.00
0.04
0.04
0.07
0.00
0.01
0.01
0.02
0.01
0.12
0.01
0.08
0.03
0.00
0.13
0.00
0.02
0.04
0.01
0.12
0.12
0.01
0.00
0.04
0.00
0.00
0.00
0.00
0.00
0.00
0.07
0.03
0.09
0.04
0.06
0.06
0.02
0.11
0.00
0.01
0.03
0.02
0.00
0.16
0.06
0.04
0.01
0.00
0.01
0.08
0.04
0.00
0.01
0.03
0.03
0.03
0.03
0.02
0.02
0.07
0.09
0.07
0.00
0.00
0.02
0.00
0.00
0.00
0.07
0.00
0.02
0.00
0.02
0.02
0.01
0.00
0.02
0.02
0.01
0.11
0.11
0.16
0.01
0.01
0.00
0.01
0.01
0.01
0.02
0.01
0.13
0.01
0.01
0.01
0.02
0.01
0.01
0.02
0.06
0.05
0.07
0.06
0.14
0.01
0.00
0.00
0.01
0.06
0.01
0.13
0.03
0.06
0.01
0.04
0.00
0.03
0.02
0.00
0.04
0.01
0.00
0.00
0.00
0.17
0.16
0.01
0.01
0.05
0.01
0.00
0.01
0.00
0.01
0.03
0.01
0.01
0.00
0.01
0.03
0.01
0.00
0.01
0.17
0.00
0.00
0.00
0.00
0.00
0.00
0.08
0.00
0.04
0.00
0.01
0.00
0.00
0.00
0.01
0.00
0.09
0.01
0.09
0.03
0.00
0.02
0.02
0.05
0.05
0.03
0.00
0.04
0.01
0.00
0.01
0.04
0.00
0.04
0.14
0.05
0.00
0.07
0.00
0.13
0.00
0.00
0.02
0.01
0.02
0.18
0.00
0.11
0.02
0.01
0.00
0.01
0.00
0.00
0.01
0.06
0.04
0.00
0.00
0.02
0.08
0.01
0.00
0.05
0.01
0.03
0.03
0.01
0.06
0.15
0.02
0.07
0.01
0.02
0.02
0.00
0.00
0.00
0.00
0.00
0.00
0.06
0.00
0.03
0.01
0.03
0.03
0.03
0.01
0.01
0.00
0.05
0.03
0.00
0.02
0.01
0.00
0.08
0.00
0.02
0.05
0.00
0.01
0.03
0.01
0.01
0.05
0.00
0.16
0.02
0.13
0.00
0.07
0.01
0.00
0.02
0.03
0.04
0.06
0.01
0.00
0.01
0.01
0.02
0.00
0.01
0.00
0.00
0.04
0.01
0.00
0.00
0.05
0.01
0.06
0.01
0.03
0.01
0.00
0.00
0.00
0.00
0.00
0.01
0.01
0.00
0.03
0.00
0.01
0.03
0.00
0.03
0.02
0.00
0.07
0.04
0.02
0.07
0.00
0.03
0.04
0.08
0.00
0.00
0.02
0.03
0.00
0.03
0.00
0.02
0.01
0.00
0.04
0.00
0.02
0.00
0.05
0.00
0.00
0.08
0.00
0.01
0.07
0.02
0.01
0.00
0.06
0.00
0.00
0.02
0.03
0.00
0.06
